data_7245682
loop_
_publ_author_name
'Yeo, Chien Ing'
'Tan, Yee Seng'
'Kwong, Huey Chong'
'Lee, Vannajan Sanghiran'
'Tiekink, Edward R. T.'

_publ_section_title
;
 I&#x22EF;N halogen bonding in 1&#x2009;:&#x2009;1 co-crystals formed
 between 1,4-diiodotetrafluorobenzene and the isomeric n-pyridinealdazines
 (n = 2, 3 and 4): assessment of supramolecular association and influence
 upon solid-state photoluminescence properties
;
_journal_name_full CrystEngComm
_journal_paper_doi 10.1039/D2CE01165D
_journal_year 2022
_chemical_formula_moiety 'C12 H10 N4, C6 F4 I2'
_chemical_formula_sum 'C18 H10 F4 I2 N4'
_chemical_formula_weight 612.10
_space_group_crystal_system monoclinic
_space_group_IT_number 15
_space_group_name_Hall '-I 2ya'
_space_group_name_H-M_alt 'I 1 2/a 1'
_atom_sites_solution_hydrogens geom
_atom_sites_solution_primary direct
_atom_sites_solution_secondary difmap
_audit_creation_method SHELXL-2018/3
_audit_update_record
;
2022-05-20 deposited with the CCDC.	2022-10-14 downloaded from the CCDC.
;
_cell_angle_alpha 90
_cell_angle_beta 107.1887(17)
_cell_angle_gamma 90
_cell_formula_units_Z 8
_cell_length_a 24.5350(4)
_cell_length_b 4.12409(7)
_cell_length_c 38.7414(6)
_cell_measurement_reflns_used 14545
_cell_measurement_temperature 100(2)
_cell_measurement_theta_max 76.2360
_cell_measurement_theta_min 3.7440
_cell_volume 3744.95(11)
_computing_cell_refinement 'CrysAlisPro (Rigaku OD, 2017)'
_computing_data_collection 'CrysAlisPro (Rigaku OD, 2017)'
_computing_data_reduction 'CrysAlisPro (Rigaku OD, 2017)'
_computing_molecular_graphics 'ORTEP-3 for Windows (Farrugia, 2012), DIAMOND (Brandenburg, 2006)'
_computing_publication_material 'publCIF (Westrip, 2010)'
_computing_structure_refinement 'SHELXL-2018/3 (Sheldrick, 2017)'
_computing_structure_solution 'SHELXT 2014/5 (Sheldrick, 2014)'
_diffrn_ambient_temperature 100(2)
_diffrn_detector_area_resol_mean 5.2558
_diffrn_measured_fraction_theta_full 0.999
_diffrn_measured_fraction_theta_max 0.997
_diffrn_measurement_device_type 'XtaLAB Synergy, Dualflex, AtlasS2'
_diffrn_measurement_method '\w scans'
_diffrn_radiation_type CuK\a
_diffrn_radiation_wavelength 1.54184
_diffrn_reflns_av_R_equivalents 0.0359
_diffrn_reflns_av_unetI/netI 0.0197
_diffrn_reflns_Laue_measured_fraction_full 0.999
_diffrn_reflns_Laue_measured_fraction_max 0.997
_diffrn_reflns_limit_h_max 29
_diffrn_reflns_limit_h_min -30
_diffrn_reflns_limit_k_max 5
_diffrn_reflns_limit_k_min -3
_diffrn_reflns_limit_l_max 48
_diffrn_reflns_limit_l_min -47
_diffrn_reflns_number 23058
_diffrn_reflns_point_group_measured_fraction_full 0.999
_diffrn_reflns_point_group_measured_fraction_max 0.997
_diffrn_reflns_theta_full 67.684
_diffrn_reflns_theta_max 75.290
_diffrn_reflns_theta_min 3.772
_diffrn_source 'micro-focus sealed X-ray tube'
_exptl_absorpt_coefficient_mu 26.854
_exptl_absorpt_correction_T_max 0.320
_exptl_absorpt_correction_T_min 0.043
_exptl_absorpt_correction_type gaussian
_exptl_absorpt_process_details 'CrysAlisPro (Rigaku OD, 2017)'
_exptl_crystal_colour yellow
_exptl_crystal_density_diffrn 2.171
_exptl_crystal_description prism
_exptl_crystal_F_000 2304
_exptl_crystal_size_max 0.316
_exptl_crystal_size_mid 0.099
_exptl_crystal_size_min 0.055
_refine_diff_density_max 0.919
_refine_diff_density_min -2.294
_refine_diff_density_rms 0.193
_refine_ls_extinction_method none
_refine_ls_goodness_of_fit_ref 1.131
_refine_ls_hydrogen_treatment constr
_refine_ls_matrix_type full
_refine_ls_number_parameters 253
_refine_ls_number_reflns 3857
_refine_ls_number_restraints 0
_refine_ls_restrained_S_all 1.131
_refine_ls_R_factor_all 0.0332
_refine_ls_R_factor_gt 0.0329
_refine_ls_shift/su_max 0.001
_refine_ls_shift/su_mean 0.000
_refine_ls_structure_factor_coef Fsqd
_refine_ls_weighting_details 'w=1/[\s^2^(Fo^2^)+(0.0637P)^2^+7.2152P] where P=(Fo^2^+2Fc^2^)/3'
_refine_ls_weighting_scheme calc
_refine_ls_wR_factor_gt 0.0896
_refine_ls_wR_factor_ref 0.0901
_refine_special_details
;
The maximum and minimum residual electron density peaks of 0.92 and 2.29
e/ang3 are located 1.08 and 0.70 ang from the I2 and I1 atoms, respectively.

Owing to poor agreement, two reflections, i.e. (1 5 10) and (-1 5 6), were
omitted from the final cycles of refinement.
;
_reflns_Friedel_coverage 0.000
_reflns_number_gt 3811
_reflns_number_total 3857
_reflns_threshold_expression 'I > 2\s(I)'
_cod_data_source_file d2ce01165d2.cif
_cod_data_source_block shelx_CCDC2
_cod_original_cell_volume 3744.95(10)
_cod_original_sg_symbol_H-M 'I 2/a'
_cod_database_code 7245682
_shelx_shelxl_version_number 2018/3
_shelx_space_group_comment
;
The symmetry employed for this shelxl refinement is uniquely defined
by the following loop, which should always be used as a source of
symmetry information in preference to the above space-group names.
They are only intended as comments.
;
_shelx_estimated_absorpt_t_min 0.043
_shelx_estimated_absorpt_t_max 0.664

loop_
_space_group_symop_operation_xyz
'x, y, z'
'-x+1/2, y, -z'
'x+1/2, y+1/2, z+1/2'
'-x+1, y+1/2, -z+1/2'
'-x, -y, -z'
'x-1/2, -y, z'
'-x+1/2, -y+1/2, -z+1/2'
'x, -y+1/2, z+1/2'

loop_
_atom_site_label
_atom_site_type_symbol
_atom_site_fract_x
_atom_site_fract_y
_atom_site_fract_z
_atom_site_U_iso_or_equiv
_atom_site_adp_type
_atom_site_occupancy
_atom_site_site_symmetry_order
_atom_site_calc_flag
_atom_site_refinement_flags_posn
_atom_site_refinement_flags_adp
_atom_site_refinement_flags_occupancy
_atom_site_disorder_assembly
_atom_site_disorder_group
I1 I 0.01129(2) 0.02409(6) 0.15478(2) 0.02006(10) Uani 1 1 d . . . . .
I2 I 0.24047(2) 0.61012(6) 0.09893(2) 0.02079(10) Uani 1 1 d . . . . .
F1 F 0.04224(9) -0.0226(6) 0.07978(6) 0.0274(5) Uani 1 1 d . . . . .
F2 F 0.12793(8) 0.2130(6) 0.05842(5) 0.0268(4) Uani 1 1 d . . . . .
F3 F 0.20659(8) 0.6947(6) 0.17306(5) 0.0266(4) Uani 1 1 d . . . . .
F4 F 0.12020(9) 0.4653(6) 0.19422(6) 0.0259(5) Uani 1 1 d . . . . .
N1 N -0.07515(13) -0.2271(9) 0.18121(8) 0.0265(6) Uani 1 1 d . . . . .
N2 N -0.23466(12) -0.2127(9) 0.23784(8) 0.0252(6) Uani 1 1 d . . . . .
N3 N 0.33447(12) 0.7592(9) 0.07326(8) 0.0262(6) Uani 1 1 d . . . . .
N4 N 0.48562(14) 0.4963(9) 0.01329(9) 0.0284(7) Uani 1 1 d . . . . .
C1 C 0.07830(13) 0.2156(9) 0.13767(9) 0.0205(6) Uani 1 1 d . . . . .
C2 C 0.08197(14) 0.1569(10) 0.10333(9) 0.0213(7) Uani 1 1 d . . . . .
C3 C 0.12695(13) 0.2755(9) 0.09233(9) 0.0203(6) Uani 1 1 d . . . . .
C4 C 0.17063(15) 0.4543(9) 0.11530(10) 0.0213(7) Uani 1 1 d . . . . .
C5 C 0.16678(15) 0.5161(9) 0.14958(10) 0.0209(7) Uani 1 1 d . . . . .
C6 C 0.12167(14) 0.3981(9) 0.16052(9) 0.0201(7) Uani 1 1 d . . . . .
C7 C -0.12869(16) -0.1166(10) 0.17005(10) 0.0270(8) Uani 1 1 d . . . . .
H7 H -0.140498 0.000345 0.147960 0.032 Uiso 1 1 calc R U . . .
C8 C -0.16810(15) -0.1639(10) 0.18907(10) 0.0252(7) Uani 1 1 d . . . . .
H8 H -0.205650 -0.078820 0.180284 0.030 Uiso 1 1 calc R U . . .
C9 C -0.15125(14) -0.3390(9) 0.22136(9) 0.0225(7) Uani 1 1 d . . . . .
C10 C -0.09613(16) -0.4591(10) 0.23277(10) 0.0248(7) Uani 1 1 d . . . . .
H10 H -0.083526 -0.583893 0.254279 0.030 Uiso 1 1 calc R U . . .
C11 C -0.05942(15) -0.3941(10) 0.21219(10) 0.0255(8) Uani 1 1 d . . . . .
H11 H -0.021344 -0.472254 0.220583 0.031 Uiso 1 1 calc R U . . .
C12 C -0.19004(15) -0.3887(10) 0.24322(10) 0.0244(7) Uani 1 1 d . . . . .
H12 H -0.182076 -0.551501 0.261377 0.029 Uiso 1 1 calc R U . . .
C13 C 0.38409(16) 0.5972(10) 0.08399(10) 0.0265(8) Uani 1 1 d . . . . .
H13 H 0.394510 0.498138 0.107158 0.032 Uiso 1 1 calc R U . . .
C14 C 0.42080(16) 0.5667(10) 0.06319(10) 0.0256(7) Uani 1 1 d . . . . .
H14 H 0.455553 0.450061 0.071942 0.031 Uiso 1 1 calc R U . . .
C15 C 0.40587(15) 0.7107(10) 0.02897(9) 0.0234(7) Uani 1 1 d . . . . .
C16 C 0.35459(16) 0.8794(11) 0.01767(10) 0.0277(8) Uani 1 1 d . . . . .
H16 H 0.342965 0.979910 -0.005419 0.033 Uiso 1 1 calc R U . . .
C17 C 0.32071(16) 0.8989(11) 0.04053(11) 0.0285(8) Uani 1 1 d . . . . .
H17 H 0.285995 1.017097 0.032646 0.034 Uiso 1 1 calc R U . . .
C18 C 0.44262(15) 0.6821(10) 0.00525(9) 0.0245(7) Uani 1 1 d . . . . .
H18 H 0.433960 0.804836 -0.016446 0.029 Uiso 1 1 calc R U . . .

loop_
_atom_site_aniso_label
_atom_site_aniso_U_11
_atom_site_aniso_U_22
_atom_site_aniso_U_33
_atom_site_aniso_U_23
_atom_site_aniso_U_13
_atom_site_aniso_U_12
I1 0.01676(14) 0.02134(15) 0.02269(14) 0.00099(7) 0.00676(9) 0.00043(7)
I2 0.01748(13) 0.02108(15) 0.02435(14) 0.00092(7) 0.00702(9) -0.00093(7)
F1 0.0214(10) 0.0331(12) 0.0273(10) -0.0073(9) 0.0065(8) -0.0092(9)
F2 0.0253(9) 0.0338(12) 0.0228(9) -0.0055(9) 0.0095(8) -0.0043(9)
F3 0.0213(9) 0.0312(12) 0.0255(10) -0.0046(9) 0.0039(8) -0.0076(9)
F4 0.0252(10) 0.0329(12) 0.0197(9) -0.0008(8) 0.0066(8) -0.0002(9)
N1 0.0224(13) 0.0319(17) 0.0269(14) -0.0017(13) 0.0101(11) -0.0014(13)
N2 0.0244(14) 0.0278(17) 0.0258(14) 0.0028(13) 0.0109(12) -0.0003(13)
N3 0.0219(13) 0.0311(18) 0.0263(14) -0.0006(13) 0.0085(11) -0.0009(13)
N4 0.0288(16) 0.0359(19) 0.0243(15) 0.0016(13) 0.0138(13) 0.0031(14)
C1 0.0167(14) 0.0199(17) 0.0268(16) 0.0044(14) 0.0093(12) 0.0006(13)
C2 0.0175(14) 0.0220(17) 0.0225(16) -0.0028(13) 0.0030(12) -0.0006(14)
C3 0.0180(14) 0.0224(17) 0.0211(14) -0.0012(13) 0.0069(11) 0.0002(13)
C4 0.0183(15) 0.0201(17) 0.0262(17) 0.0026(13) 0.0077(13) 0.0013(13)
C5 0.0168(15) 0.0196(17) 0.0235(16) -0.0010(13) 0.0016(13) -0.0021(13)
C6 0.0185(15) 0.0220(17) 0.0188(15) 0.0005(13) 0.0041(12) 0.0015(13)
C7 0.0284(18) 0.029(2) 0.0244(17) 0.0022(15) 0.0092(14) -0.0026(15)
C8 0.0189(15) 0.031(2) 0.0248(16) 0.0025(15) 0.0056(13) 0.0004(15)
C9 0.0207(15) 0.0227(18) 0.0239(16) -0.0055(14) 0.0064(13) -0.0033(13)
C10 0.0221(17) 0.0278(19) 0.0250(17) -0.0005(14) 0.0078(14) -0.0005(15)
C11 0.0204(16) 0.028(2) 0.0282(17) -0.0031(15) 0.0066(14) -0.0002(14)
C12 0.0202(16) 0.030(2) 0.0225(16) -0.0012(14) 0.0056(13) -0.0015(14)
C13 0.0259(17) 0.031(2) 0.0224(16) -0.0005(15) 0.0075(13) -0.0006(15)
C14 0.0217(16) 0.032(2) 0.0219(16) 0.0022(15) 0.0049(13) 0.0006(15)
C15 0.0214(15) 0.0247(19) 0.0242(16) -0.0010(14) 0.0072(12) -0.0003(15)
C16 0.0257(17) 0.032(2) 0.0250(17) 0.0057(15) 0.0069(14) 0.0017(16)
C17 0.0202(16) 0.034(2) 0.0319(19) 0.0035(16) 0.0089(14) 0.0019(16)
C18 0.0233(16) 0.0276(19) 0.0220(15) 0.0013(14) 0.0058(13) 0.0007(15)

loop_
_atom_type_symbol
_atom_type_description
_atom_type_scat_dispersion_real
_atom_type_scat_dispersion_imag
_atom_type_scat_source
C C 0.0181 0.0091 'International Tables Vol C Tables 4.2.6.8 and 6.1.1.4'
H H 0.0000 0.0000 'International Tables Vol C Tables 4.2.6.8 and 6.1.1.4'
N N 0.0311 0.0180 'International Tables Vol C Tables 4.2.6.8 and 6.1.1.4'
F F 0.0727 0.0534 'International Tables Vol C Tables 4.2.6.8 and 6.1.1.4'
I I -0.3257 6.8362 'International Tables Vol C Tables 4.2.6.8 and 6.1.1.4'

loop_
_geom_angle_atom_site_label_1
_geom_angle_atom_site_label_2
_geom_angle_atom_site_label_3
_geom_angle
_geom_angle_site_symmetry_1
_geom_angle_site_symmetry_3
_geom_angle_publ_flag
C7 N1 C11 117.5(3) . . ?
C12 N2 N2 111.7(4) . 7_445 ?
C17 N3 C13 117.3(3) . . ?
C18 N4 N4 111.6(4) . 5_665 ?
C2 C1 C6 117.0(3) . . ?
C2 C1 I1 121.2(3) . . ?
C6 C1 I1 121.8(2) . . ?
F1 C2 C1 120.7(3) . . ?
F1 C2 C3 118.0(3) . . ?
C1 C2 C3 121.3(3) . . ?
F2 C3 C2 118.6(3) . . ?
F2 C3 C4 119.7(3) . . ?
C2 C3 C4 121.7(3) . . ?
C5 C4 C3 117.1(3) . . ?
C5 C4 I2 121.9(3) . . ?
C3 C4 I2 121.0(3) . . ?
F3 C5 C4 120.7(3) . . ?
F3 C5 C6 118.2(3) . . ?
C4 C5 C6 121.1(3) . . ?
F4 C6 C5 118.5(3) . . ?
F4 C6 C1 119.7(3) . . ?
C5 C6 C1 121.8(3) . . ?
N1 C7 C8 123.5(3) . . ?
N1 C7 H7 118.3 . . ?
C8 C7 H7 118.3 . . ?
C7 C8 C9 118.6(3) . . ?
C7 C8 H8 120.7 . . ?
C9 C8 H8 120.7 . . ?
C10 C9 C8 118.3(3) . . ?
C10 C9 C12 120.4(3) . . ?
C8 C9 C12 121.3(3) . . ?
C9 C10 C11 118.9(4) . . ?
C9 C10 H10 120.5 . . ?
C11 C10 H10 120.5 . . ?
N1 C11 C10 123.2(3) . . ?
N1 C11 H11 118.4 . . ?
C10 C11 H11 118.4 . . ?
N2 C12 C9 119.9(4) . . ?
N2 C12 H12 120.1 . . ?
C9 C12 H12 120.1 . . ?
N3 C13 C14 123.6(3) . . ?
N3 C13 H13 118.2 . . ?
C14 C13 H13 118.2 . . ?
C13 C14 C15 118.8(4) . . ?
C13 C14 H14 120.6 . . ?
C15 C14 H14 120.6 . . ?
C16 C15 C14 118.0(3) . . ?
C16 C15 C18 120.6(3) . . ?
C14 C15 C18 121.4(3) . . ?
C17 C16 C15 119.1(3) . . ?
C17 C16 H16 120.5 . . ?
C15 C16 H16 120.5 . . ?
N3 C17 C16 123.3(4) . . ?
N3 C17 H17 118.4 . . ?
C16 C17 H17 118.4 . . ?
N4 C18 C15 121.0(3) . . ?
N4 C18 H18 119.5 . . ?
C15 C18 H18 119.5 . . ?

loop_
_geom_bond_atom_site_label_1
_geom_bond_atom_site_label_2
_geom_bond_distance
_geom_bond_site_symmetry_2
_geom_bond_publ_flag
I1 C1 2.100(3) . ?
I2 C4 2.096(4) . ?
F1 C2 1.344(4) . ?
F2 C3 1.346(4) . ?
F3 C5 1.341(4) . ?
F4 C6 1.346(4) . ?
N1 C7 1.336(5) . ?
N1 C11 1.338(5) . ?
N2 C12 1.278(5) . ?
N2 N2 1.403(6) 7_445 ?
N3 C17 1.342(5) . ?
N3 C13 1.342(5) . ?
N4 C18 1.266(5) . ?
N4 N4 1.410(6) 5_665 ?
C1 C2 1.381(5) . ?
C1 C6 1.388(5) . ?
C2 C3 1.385(5) . ?
C3 C4 1.386(5) . ?
C4 C5 1.383(5) . ?
C5 C6 1.385(5) . ?
C7 C8 1.392(5) . ?
C7 H7 0.9500 . ?
C8 C9 1.397(5) . ?
C8 H8 0.9500 . ?
C9 C10 1.385(5) . ?
C9 C12 1.463(5) . ?
C10 C11 1.394(5) . ?
C10 H10 0.9500 . ?
C11 H11 0.9500 . ?
C12 H12 0.9500 . ?
C13 C14 1.380(5) . ?
C13 H13 0.9500 . ?
C14 C15 1.399(5) . ?
C14 H14 0.9500 . ?
C15 C16 1.390(5) . ?
C15 C18 1.470(5) . ?
C16 C17 1.384(5) . ?
C16 H16 0.9500 . ?
C17 H17 0.9500 . ?
C18 H18 0.9500 . ?

loop_
_geom_torsion_atom_site_label_1
_geom_torsion_atom_site_label_2
_geom_torsion_atom_site_label_3
_geom_torsion_atom_site_label_4
_geom_torsion
_geom_torsion_site_symmetry_1
_geom_torsion_site_symmetry_2
_geom_torsion_site_symmetry_3
_geom_torsion_site_symmetry_4
_geom_torsion_publ_flag
C6 C1 C2 F1 178.8(3) . . . . ?
I1 C1 C2 F1 0.7(5) . . . . ?
C6 C1 C2 C3 0.0(6) . . . . ?
I1 C1 C2 C3 -178.2(3) . . . . ?
F1 C2 C3 F2 1.7(5) . . . . ?
C1 C2 C3 F2 -179.4(3) . . . . ?
F1 C2 C3 C4 -178.0(3) . . . . ?
C1 C2 C3 C4 0.8(6) . . . . ?
F2 C3 C4 C5 178.8(3) . . . . ?
C2 C3 C4 C5 -1.4(6) . . . . ?
F2 C3 C4 I2 -3.1(5) . . . . ?
C2 C3 C4 I2 176.7(3) . . . . ?
C3 C4 C5 F3 -178.3(3) . . . . ?
I2 C4 C5 F3 3.6(5) . . . . ?
C3 C4 C5 C6 1.2(5) . . . . ?
I2 C4 C5 C6 -176.9(3) . . . . ?
F3 C5 C6 F4 -0.6(5) . . . . ?
C4 C5 C6 F4 179.9(3) . . . . ?
F3 C5 C6 C1 179.0(3) . . . . ?
C4 C5 C6 C1 -0.5(6) . . . . ?
C2 C1 C6 F4 179.5(3) . . . . ?
I1 C1 C6 F4 -2.3(5) . . . . ?
C2 C1 C6 C5 -0.2(5) . . . . ?
I1 C1 C6 C5 178.0(3) . . . . ?
C11 N1 C7 C8 0.6(6) . . . . ?
N1 C7 C8 C9 -0.8(6) . . . . ?
C7 C8 C9 C10 -0.4(6) . . . . ?
C7 C8 C9 C12 178.1(4) . . . . ?
C8 C9 C10 C11 1.6(5) . . . . ?
C12 C9 C10 C11 -176.9(4) . . . . ?
C7 N1 C11 C10 0.6(6) . . . . ?
C9 C10 C11 N1 -1.8(6) . . . . ?
N2 N2 C12 C9 -177.8(4) 7_445 . . . ?
C10 C9 C12 N2 162.2(4) . . . . ?
C8 C9 C12 N2 -16.3(6) . . . . ?
C17 N3 C13 C14 -0.4(6) . . . . ?
N3 C13 C14 C15 -0.2(6) . . . . ?
C13 C14 C15 C16 0.3(6) . . . . ?
C13 C14 C15 C18 -178.9(4) . . . . ?
C14 C15 C16 C17 0.2(6) . . . . ?
C18 C15 C16 C17 179.3(4) . . . . ?
C13 N3 C17 C16 0.8(6) . . . . ?
C15 C16 C17 N3 -0.8(7) . . . . ?
N4 N4 C18 C15 179.4(4) 5_665 . . . ?
C16 C15 C18 N4 -171.1(4) . . . . ?
C14 C15 C18 N4 8.0(6) . . . . ?
